data_4031747
loop_
_publ_author_name
'Gunasekar, Ramachandran'
'Thamaraiselvi, Pichandi'
'Rathore, Ravindranath S.'
'Sathiyanarayanan, Kulathu Iyer'
'Easwaramoorthi, Shanmugam'

_publ_section_title
;
 Tuning the Electronic Properties of 2-Cyano-3-phenylacrylamide
 Derivatives.
;
_journal_issue 24
_journal_name_full 'The Journal of organic chemistry'
_journal_page_first 12351
_journal_page_last 12358
_journal_paper_doi 10.1021/acs.joc.5b02226
_journal_volume 80
_journal_year 2015
_chemical_formula_sum 'C20 H10 Cl2 N4 O2'
_chemical_formula_weight 409.22
_chemical_melting_point 460
_chemical_name_common 2-cyano-3-(4-cholorophenyl)acrylamide
_chemical_name_systematic
;
 ?
;
_space_group_IT_number 14
_symmetry_cell_setting monoclinic
_symmetry_space_group_name_Hall '-P 2yn'
_symmetry_space_group_name_H-M 'P 1 21/n 1'
_atom_sites_solution_hydrogens geom
_atom_sites_solution_primary direct
_atom_sites_solution_secondary difmap
_audit_creation_method SHELXL-97
_cell_angle_alpha 90.00
_cell_angle_beta 92.972(4)
_cell_angle_gamma 90.00
_cell_formula_units_Z 2
_cell_length_a 10.9514(8)
_cell_length_b 3.8752(3)
_cell_length_c 21.5656(16)
_cell_measurement_temperature 293(2)
_cell_volume 913.99(12)
_computing_cell_refinement 'APEXII (Bruker, 2012)'
_computing_data_collection 'APEXII (Bruker, 2012)'
_computing_data_reduction 'SAINT-Plus (Bruker, 2012)'
_computing_molecular_graphics 'ORTEP-3 (Farrugia, 1997)'
_computing_publication_material 'SHELXL-97 & PLATON (Spek, 2003)'
_computing_structure_refinement 'SHELXL-97 (Sheldrick, 1997)'
_computing_structure_solution 'SHELXS-97 (Sheldrick, 1997)'
_diffrn_ambient_temperature 293(2)
_diffrn_measured_fraction_theta_full 0.983
_diffrn_measured_fraction_theta_max 0.983
_diffrn_measurement_device_type 'Bruker ApexII CCD area detector'
_diffrn_radiation_monochromator graphite
_diffrn_radiation_source 'fine-focus sealed tube'
_diffrn_radiation_type MoK\a
_diffrn_radiation_wavelength 0.71073
_diffrn_reflns_av_R_equivalents 0.0319
_diffrn_reflns_av_sigmaI/netI 0.0266
_diffrn_reflns_limit_h_max 13
_diffrn_reflns_limit_h_min -14
_diffrn_reflns_limit_k_max 5
_diffrn_reflns_limit_k_min -5
_diffrn_reflns_limit_l_max 28
_diffrn_reflns_limit_l_min -27
_diffrn_reflns_number 9526
_diffrn_reflns_theta_full 27.94
_diffrn_reflns_theta_max 27.94
_diffrn_reflns_theta_min 1.89
_exptl_absorpt_coefficient_mu 0.380
_exptl_absorpt_process_details 'SADABS (Bruker, 2008)'
_exptl_crystal_colour Colorless
_exptl_crystal_density_diffrn 1.487
_exptl_crystal_density_method 'not measured'
_exptl_crystal_description Block
_exptl_crystal_F_000 416
_exptl_crystal_size_max 0.20
_exptl_crystal_size_mid 0.15
_exptl_crystal_size_min 0.10
_refine_diff_density_max 0.348
_refine_diff_density_min -0.264
_refine_diff_density_rms 0.061
_refine_ls_extinction_method none
_refine_ls_goodness_of_fit_ref 1.112
_refine_ls_hydrogen_treatment mixed
_refine_ls_matrix_type full
_refine_ls_number_parameters 127
_refine_ls_number_reflns 2146
_refine_ls_number_restraints 0
_refine_ls_restrained_S_all 1.112
_refine_ls_R_factor_all 0.0542
_refine_ls_R_factor_gt 0.0434
_refine_ls_shift/su_max 0.000
_refine_ls_shift/su_mean 0.000
_refine_ls_structure_factor_coef Fsqd
_refine_ls_weighting_details 'calc w=1/[\s^2^(Fo^2^)+(0.0632P)^2^+0.6530P] where P=(Fo^2^+2Fc^2^)/3'
_refine_ls_weighting_scheme calc
_refine_ls_wR_factor_gt 0.1361
_refine_ls_wR_factor_ref 0.1430
_reflns_number_gt 1700
_reflns_number_total 2146
_reflns_threshold_expression >2sigma(I)
_cod_data_source_file jo5b02226_si_002.cif
_cod_data_source_block ccn
_cod_depositor_comments
;
The following automatic conversions were performed:

'_symmetry_cell_setting' value 'Monoclinic' changed to 'monoclinic'
according to
/usr/data/users/saulius/crontab/automatic-downloads/rss-feeds/ACS/lib/dictionaries/cif_core.dic
dictionary named 'cif_core.dic' version 2.4.2 from 2011-04-26.

Automatic conversion script
Id: cif_fix_values 4268 2015-11-12 08:31:59Z antanas 

 Adding full bibliography for 4031747.cif.
;
_cod_original_sg_symbol_H-M P21/n
_cod_database_code 4031747

loop_
_symmetry_equiv_pos_as_xyz
'x, y, z'
'-x+1/2, y+1/2, -z+1/2'
'-x, -y, -z'
'x-1/2, -y-1/2, z-1/2'

loop_
_atom_site_label
_atom_site_type_symbol
_atom_site_fract_x
_atom_site_fract_y
_atom_site_fract_z
_atom_site_U_iso_or_equiv
_atom_site_adp_type
_atom_site_occupancy
_atom_site_symmetry_multiplicity
_atom_site_calc_flag
_atom_site_refinement_flags
C1 C 0.32781(19) 0.3810(6) 0.15171(10) 0.0344(5) Uani 1 1 d .
C2 C 0.3299(2) 0.5379(6) 0.09467(10) 0.0381(5) Uani 1 1 d .
H2 H 0.2580 0.5744 0.0707 0.046 Uiso 1 1 calc R
C3 C 0.4406(2) 0.6397(6) 0.07376(10) 0.0359(5) Uani 1 1 d .
H3 H 0.4430 0.7477 0.0353 0.043 Uiso 1 1 calc R
C4 C 0.54982(19) 0.5849(5) 0.10886(10) 0.0312(4) Uani 1 1 d .
C5 C 0.5440(2) 0.4267(6) 0.16653(10) 0.0367(5) Uani 1 1 d .
H5 H 0.6154 0.3887 0.1908 0.044 Uiso 1 1 calc R
C6 C 0.4332(2) 0.3257(6) 0.18807(10) 0.0377(5) Uani 1 1 d .
H6 H 0.4295 0.2213 0.2268 0.045 Uiso 1 1 calc R
C7 C 0.6612(2) 0.6992(6) 0.08134(10) 0.0337(5) Uani 1 1 d .
H7 H 0.6478 0.8125 0.0436 0.040 Uiso 1 1 calc R
C8 C 0.7791(2) 0.6729(6) 0.09978(10) 0.0343(5) Uani 1 1 d .
C9 C 0.8245(2) 0.5127(7) 0.15602(11) 0.0424(6) Uani 1 1 d .
C11 C 0.8717(2) 0.8139(6) 0.05756(11) 0.0364(5) Uani 1 1 d .
N1 N 0.8677(2) 0.3862(8) 0.19916(12) 0.0668(8) Uani 1 1 d .
N2 N 0.98849(19) 0.7671(7) 0.07451(10) 0.0525(6) Uani 1 1 d .
H2A H 1.0444 0.8448 0.0517 0.063 Uiso 1 1 calc R
H2B H 1.0084 0.6591 0.1084 0.063 Uiso 1 1 calc R
O1 O 0.83854(15) 0.9655(5) 0.00991(8) 0.0521(5) Uani 1 1 d .
Cl1 Cl 0.18844(5) 0.25209(17) 0.17852(3) 0.0473(2) Uani 1 1 d .

loop_
_atom_site_aniso_label
_atom_site_aniso_U_11
_atom_site_aniso_U_22
_atom_site_aniso_U_33
_atom_site_aniso_U_23
_atom_site_aniso_U_13
_atom_site_aniso_U_12
C1 0.0259(10) 0.0371(11) 0.0409(12) -0.0055(9) 0.0078(9) -0.0023(9)
C2 0.0254(11) 0.0487(13) 0.0398(12) -0.0003(10) -0.0005(9) 0.0014(9)
C3 0.0306(11) 0.0429(12) 0.0343(11) 0.0040(9) 0.0030(9) 0.0015(9)
C4 0.0249(10) 0.0348(11) 0.0339(10) -0.0019(8) 0.0024(8) -0.0007(8)
C5 0.0253(11) 0.0497(13) 0.0348(11) 0.0019(9) -0.0009(8) -0.0009(9)
C6 0.0335(12) 0.0458(13) 0.0342(11) 0.0048(9) 0.0051(9) -0.0017(10)
C7 0.0306(11) 0.0377(11) 0.0331(11) 0.0023(8) 0.0039(8) -0.0028(9)
C8 0.0281(11) 0.0390(11) 0.0360(11) 0.0008(9) 0.0040(9) -0.0034(9)
C9 0.0281(11) 0.0546(14) 0.0446(13) 0.0055(11) 0.0033(10) -0.0056(10)
C11 0.0273(11) 0.0426(12) 0.0394(12) 0.0008(9) 0.0037(9) -0.0055(9)
N1 0.0433(14) 0.097(2) 0.0588(15) 0.0284(14) -0.0061(11) -0.0022(14)
N2 0.0263(10) 0.0806(17) 0.0507(13) 0.0203(11) 0.0020(9) -0.0043(10)
O1 0.0293(9) 0.0751(13) 0.0522(11) 0.0229(9) 0.0040(7) -0.0057(9)
Cl1 0.0289(3) 0.0564(4) 0.0574(4) 0.0017(3) 0.0106(3) -0.0069(2)

loop_
_atom_type_symbol
_atom_type_description
_atom_type_scat_dispersion_real
_atom_type_scat_dispersion_imag
_atom_type_scat_source
C C 0.0033 0.0016 'International Tables Vol C Tables 4.2.6.8 and 6.1.1.4'
H H 0.0000 0.0000 'International Tables Vol C Tables 4.2.6.8 and 6.1.1.4'
N N 0.0061 0.0033 'International Tables Vol C Tables 4.2.6.8 and 6.1.1.4'
O O 0.0106 0.0060 'International Tables Vol C Tables 4.2.6.8 and 6.1.1.4'
Cl Cl 0.1484 0.1585 'International Tables Vol C Tables 4.2.6.8 and 6.1.1.4'

loop_
_geom_angle_atom_site_label_1
_geom_angle_atom_site_label_2
_geom_angle_atom_site_label_3
_geom_angle
C2 C1 C6 121.7(2)
C2 C1 Cl1 118.85(17)
C6 C1 Cl1 119.41(17)
C3 C2 C1 118.5(2)
C2 C3 C4 121.6(2)
C5 C4 C3 118.24(19)
C5 C4 C7 125.3(2)
C3 C4 C7 116.44(19)
C6 C5 C4 120.6(2)
C1 C6 C5 119.3(2)
C8 C7 C4 132.4(2)
C7 C8 C9 125.0(2)
C7 C8 C11 117.7(2)
C9 C8 C11 117.22(19)
N1 C9 C8 175.6(3)
O1 C11 N2 122.6(2)
O1 C11 C8 120.3(2)
N2 C11 C8 117.1(2)

loop_
_geom_bond_atom_site_label_1
_geom_bond_atom_site_label_2
_geom_bond_distance
C1 C2 1.374(3)
C1 C6 1.378(3)
C1 Cl1 1.733(2)
C2 C3 1.372(3)
C3 C4 1.398(3)
C4 C5 1.391(3)
C4 C7 1.453(3)
C5 C6 1.379(3)
C7 C8 1.336(3)
C8 C9 1.428(3)
C8 C11 1.501(3)
C9 N1 1.133(3)
C11 O1 1.223(3)
C11 N2 1.324(3)
